data_4504995
loop_
_publ_author_name
'Bowers, Jeffrey R.'
'Hopkins, Gregory W.'
'Yap, Glenn P. A.'
'Wheeler, Kraig A.'

_publ_section_title
;
 Structural Consequences of Strong and Weak Interactions to Binary Benzoic
 Acid/Bipyridine Supramolecular Assemblies
;
_journal_issue 2
_journal_name_full 'Crystal Growth &amp; Design'
_journal_page_first 727
_journal_paper_doi 10.1021/cg0497391
_journal_volume 5
_journal_year 2005
_chemical_formula_moiety 'C5 H4 N1, C7 H5 N1 O4'
_chemical_formula_sum 'C12 H9 N2 O4'
_chemical_formula_weight 245.21
_chemical_name_systematic
; 
 4-Nitrobenzoic acid 4,4'-bipyridine
;
_space_group_IT_number 14
_symmetry_cell_setting monoclinic
_symmetry_space_group_name_Hall '-P 2yn'
_symmetry_space_group_name_H-M 'P 1 21/n 1'
_atom_sites_solution_hydrogens geom
_atom_sites_solution_primary direct
_atom_sites_solution_secondary difmap
_cell_angle_alpha 90.00
_cell_angle_beta 92.559(4)
_cell_angle_gamma 90.00
_cell_formula_units_Z 4
_cell_length_a 7.8386(4)
_cell_length_b 6.8499(4)
_cell_length_c 20.7925(10)
_cell_measurement_reflns_used 20
_cell_measurement_temperature 298(2)
_cell_measurement_theta_max 24.993
_cell_measurement_theta_min 22.839
_cell_volume 1115.31(10)
_computing_cell_refinement 'XSCANS (Bruker, 1999)'
_computing_data_collection 'XSCANS (Bruker, 1999)'
_computing_data_reduction 'XSCANS (Bruker, 1999)'
_computing_molecular_graphics 'X-SEED (Barbour, 2001)'
_computing_publication_material 'X-SEED (Barbour, 2001)'
_computing_structure_refinement 'SHELXL97 (Sheldrick, 1997)'
_computing_structure_solution 'SHELXS97 (Sheldrick, 1997)'
_diffrn_ambient_temperature 298(2)
_diffrn_measured_fraction_theta_full 0.999
_diffrn_measured_fraction_theta_max 0.999
_diffrn_measurement_device_type 'Siemens P4'
_diffrn_measurement_method '\q/2\q\ scans'
_diffrn_radiation_monochromator graphite
_diffrn_radiation_source 'fine-focus sealed tube'
_diffrn_radiation_type MoK\a
_diffrn_radiation_wavelength 0.71073
_diffrn_reflns_av_R_equivalents 0.0296
_diffrn_reflns_av_sigmaI/netI 0.0533
_diffrn_reflns_limit_h_max 10
_diffrn_reflns_limit_h_min -1
_diffrn_reflns_limit_k_max 8
_diffrn_reflns_limit_k_min -1
_diffrn_reflns_limit_l_max 26
_diffrn_reflns_limit_l_min -26
_diffrn_reflns_number 3618
_diffrn_reflns_theta_full 27.50
_diffrn_reflns_theta_max 27.50
_diffrn_reflns_theta_min 2.74
_diffrn_standards_decay_% <3
_diffrn_standards_interval_count 97
_diffrn_standards_number 3
_exptl_absorpt_coefficient_mu 0.112
_exptl_absorpt_correction_type none
_exptl_crystal_colour Colorless
_exptl_crystal_density_diffrn 1.460
_exptl_crystal_density_method 'not measured'
_exptl_crystal_description 'transparent block'
_exptl_crystal_F_000 508
_exptl_crystal_size_max 0.70
_exptl_crystal_size_mid 0.22
_exptl_crystal_size_min 0.10
_refine_diff_density_max 0.174
_refine_diff_density_min -0.248
_refine_diff_density_rms 0.057
_refine_ls_extinction_method none
_refine_ls_goodness_of_fit_ref 1.011
_refine_ls_hydrogen_treatment mixed
_refine_ls_matrix_type full
_refine_ls_number_parameters 166
_refine_ls_number_reflns 2565
_refine_ls_number_restraints 0
_refine_ls_restrained_S_all 1.011
_refine_ls_R_factor_all 0.1139
_refine_ls_R_factor_gt 0.0554
_refine_ls_shift/su_max 0.000
_refine_ls_shift/su_mean 0.000
_refine_ls_structure_factor_coef Fsqd
_refine_ls_weighting_details 'calc w=1/[\s^2^(Fo^2^)+(0.0646P)^2^+0.1385P] where P=(Fo^2^+2Fc^2^)/3'
_refine_ls_weighting_scheme calc
_refine_ls_wR_factor_gt 0.1236
_refine_ls_wR_factor_ref 0.1519
_reflns_number_gt 1420
_reflns_number_total 2565
_reflns_threshold_expression >2sigma(I)
_cod_data_source_file cg0497391si20040728_090350.cif
_cod_data_source_block cmpd2.4
_cod_depositor_comments
;
The following automatic conversions were performed:

'_symmetry_cell_setting' value 'Monoclinic' changed to 'monoclinic'
according to /home/saulius/struct/CIF-dictionaries/cif_core.dic
dictionary named 'cif_core.dic' version 2.4.1 from 2010-06-29.

Automatic conversion script
Id: cif_fix_values 1715 2011-07-08 13:25:40Z adriana 
;
_cod_original_sg_symbol_Hall '-P 2yn '
_cod_original_sg_symbol_H-M P21/n
_cod_database_code 4504995

loop_
_symmetry_equiv_pos_as_xyz
'x, y, z'
'-x+1/2, y+1/2, -z+1/2'
'-x, -y, -z'
'x-1/2, -y-1/2, z-1/2'

loop_
_atom_site_label
_atom_site_type_symbol
_atom_site_fract_x
_atom_site_fract_y
_atom_site_fract_z
_atom_site_U_iso_or_equiv
_atom_site_adp_type
_atom_site_occupancy
_atom_site_symmetry_multiplicity
_atom_site_calc_flag
_atom_site_refinement_flags
O1 O 0.2292(2) 1.2289(2) 0.35637(7) 0.0637(5) Uani 1 1 d .
HO1 H 0.277(3) 1.114(4) 0.3808(12) 0.076 Uiso 1 1 d .
O2 O 0.0975(2) 1.2788(3) 0.44688(8) 0.0810(6) Uani 1 1 d .
O3 O -0.2137(3) 2.1464(3) 0.32353(10) 0.0874(6) Uani 1 1 d .
O4 O -0.0891(3) 2.0954(3) 0.23557(9) 0.0917(7) Uani 1 1 d .
N1 N -0.1256(3) 2.0476(3) 0.28950(10) 0.0636(6) Uani 1 1 d .
N2 N 0.3477(2) 0.9204(3) 0.41624(9) 0.0550(5) Uani 1 1 d .
C1 C 0.1314(3) 1.3293(3) 0.39331(10) 0.0516(6) Uani 1 1 d .
C2 C 0.0657(2) 1.5152(3) 0.36443(9) 0.0456(5) Uani 1 1 d .
C3 C 0.0945(3) 1.5682(3) 0.30099(9) 0.0530(6) Uani 1 1 d .
H3 H 0.1558 1.4851 0.2752 0.064 Uiso 1 1 calc R
C4 C 0.0332(3) 1.7415(3) 0.27628(10) 0.0548(6) Uani 1 1 d .
H4 H 0.0529 1.7771 0.2341 0.066 Uiso 1 1 calc R
C5 C -0.0576(3) 1.8613(3) 0.31511(10) 0.0494(5) Uani 1 1 d .
C6 C -0.0878(3) 1.8147(3) 0.37769(10) 0.0559(6) Uani 1 1 d .
H6 H -0.1492 1.8988 0.4031 0.067 Uiso 1 1 calc R
C7 C -0.0254(3) 1.6404(3) 0.40225(10) 0.0544(6) Uani 1 1 d .
H7 H -0.0448 1.6067 0.4446 0.065 Uiso 1 1 calc R
C8 C 0.3037(4) 0.8813(4) 0.47564(11) 0.0707(7) Uani 1 1 d .
H8 H 0.2305 0.9675 0.4952 0.085 Uiso 1 1 calc R
C9 C 0.3599(3) 0.7208(4) 0.50990(11) 0.0692(7) Uani 1 1 d .
H9 H 0.3250 0.7012 0.5516 0.083 Uiso 1 1 calc R
C10 C 0.4680(3) 0.5882(3) 0.48264(9) 0.0453(5) Uani 1 1 d .
C11 C 0.5117(3) 0.6281(3) 0.42012(10) 0.0572(6) Uani 1 1 d .
H11 H 0.5824 0.5430 0.3988 0.069 Uiso 1 1 calc R
C12 C 0.4503(3) 0.7937(4) 0.38952(11) 0.0611(6) Uani 1 1 d .
H12 H 0.4828 0.8177 0.3478 0.073 Uiso 1 1 calc R

loop_
_atom_site_aniso_label
_atom_site_aniso_U_11
_atom_site_aniso_U_22
_atom_site_aniso_U_33
_atom_site_aniso_U_23
_atom_site_aniso_U_13
_atom_site_aniso_U_12
O1 0.0806(11) 0.0591(10) 0.0528(9) 0.0094(8) 0.0182(8) 0.0187(9)
O2 0.1220(16) 0.0720(12) 0.0513(9) 0.0176(9) 0.0294(10) 0.0260(11)
O3 0.0959(15) 0.0783(13) 0.0876(13) 0.0038(11) -0.0011(11) 0.0310(12)
O4 0.1094(16) 0.0879(14) 0.0781(13) 0.0379(11) 0.0062(11) 0.0102(12)
N1 0.0642(13) 0.0623(14) 0.0635(13) 0.0121(11) -0.0067(11) -0.0009(11)
N2 0.0619(12) 0.0525(11) 0.0504(10) -0.0009(9) 0.0013(9) 0.0047(10)
C1 0.0602(14) 0.0521(13) 0.0431(11) 0.0004(10) 0.0081(10) 0.0009(12)
C2 0.0454(11) 0.0515(12) 0.0401(10) 0.0006(9) 0.0048(9) -0.0036(11)
C3 0.0570(13) 0.0617(14) 0.0410(10) 0.0005(10) 0.0100(10) 0.0008(12)
C4 0.0606(14) 0.0660(15) 0.0384(10) 0.0099(11) 0.0076(10) -0.0026(13)
C5 0.0486(12) 0.0511(13) 0.0480(11) 0.0070(10) -0.0033(10) -0.0037(11)
C6 0.0626(14) 0.0567(14) 0.0491(12) -0.0011(11) 0.0093(10) 0.0053(12)
C7 0.0645(14) 0.0599(14) 0.0396(10) 0.0052(10) 0.0120(10) 0.0021(12)
C8 0.0929(19) 0.0660(16) 0.0542(14) -0.0002(12) 0.0142(13) 0.0245(15)
C9 0.097(2) 0.0659(16) 0.0456(12) 0.0044(12) 0.0158(13) 0.0198(15)
C10 0.0431(11) 0.0499(12) 0.0428(10) -0.0014(9) 0.0017(8) -0.0027(10)
C11 0.0580(14) 0.0605(15) 0.0540(12) 0.0044(11) 0.0130(10) 0.0118(12)
C12 0.0663(15) 0.0681(16) 0.0498(12) 0.0069(12) 0.0120(11) 0.0071(13)

loop_
_atom_type_symbol
_atom_type_description
_atom_type_scat_dispersion_real
_atom_type_scat_dispersion_imag
_atom_type_scat_source
C C 0.0033 0.0016 'International Tables Vol C Tables 4.2.6.8 and 6.1.1.4'
H H 0.0000 0.0000 'International Tables Vol C Tables 4.2.6.8 and 6.1.1.4'
N N 0.0061 0.0033 'International Tables Vol C Tables 4.2.6.8 and 6.1.1.4'
O O 0.0106 0.0060 'International Tables Vol C Tables 4.2.6.8 and 6.1.1.4'

loop_
_geom_angle_atom_site_label_1
_geom_angle_atom_site_label_2
_geom_angle_atom_site_label_3
_geom_angle
_geom_angle_site_symmetry_3
C1 O1 HO1 109.4(13) .
O4 N1 O3 123.4(2) .
O4 N1 C5 118.1(2) .
O3 N1 C5 118.5(2) .
C12 N2 C8 116.6(2) .
O2 C1 O1 123.5(2) .
O2 C1 C2 122.02(19) .
O1 C1 C2 114.51(17) .
C7 C2 C3 119.0(2) .
C7 C2 C1 118.60(17) .
C3 C2 C1 122.36(19) .
C4 C3 C2 120.7(2) .
C4 C3 H3 119.7 .
C2 C3 H3 119.7 .
C3 C4 C5 118.65(19) .
C3 C4 H4 120.7 .
C5 C4 H4 120.7 .
C6 C5 C4 122.3(2) .
C6 C5 N1 118.0(2) .
C4 C5 N1 119.62(19) .
C5 C6 C7 118.7(2) .
C5 C6 H6 120.7 .
C7 C6 H6 120.7 .
C6 C7 C2 120.64(19) .
C6 C7 H7 119.7 .
C2 C7 H7 119.7 .
N2 C8 C9 123.7(2) .
N2 C8 H8 118.1 .
C9 C8 H8 118.1 .
C8 C9 C10 120.2(2) .
C8 C9 H9 119.9 .
C10 C9 H9 119.9 .
C9 C10 C11 115.9(2) .
C9 C10 C10 122.5(2) 3_666
C11 C10 C10 121.6(2) 3_666
C12 C11 C10 120.0(2) .
C12 C11 H11 120.0 .
C10 C11 H11 120.0 .
N2 C12 C11 123.6(2) .
N2 C12 H12 118.2 .
C11 C12 H12 118.2 .

loop_
_geom_bond_atom_site_label_1
_geom_bond_atom_site_label_2
_geom_bond_distance
_geom_bond_site_symmetry_2
O1 C1 1.305(2) .
O1 HO1 1.00(3) .
O2 C1 1.207(2) .
O3 N1 1.216(2) .
O4 N1 1.215(2) .
N1 C5 1.473(3) .
N2 C12 1.323(3) .
N2 C8 1.325(3) .
C1 C2 1.490(3) .
C2 C7 1.383(3) .
C2 C3 1.396(3) .
C3 C4 1.372(3) .
C3 H3 0.9300 .
C4 C5 1.373(3) .
C4 H4 0.9300 .
C5 C6 1.371(3) .
C6 C7 1.380(3) .
C6 H6 0.9300 .
C7 H7 0.9300 .
C8 C9 1.372(3) .
C8 H8 0.9300 .
C9 C10 1.381(3) .
C9 H9 0.9300 .
C10 C11 1.386(3) .
C10 C10 1.484(4) 3_666
C11 C12 1.377(3) .
C11 H11 0.9300 .
C12 H12 0.9300 .

loop_
_geom_hbond_atom_site_label_D
_geom_hbond_atom_site_label_H
_geom_hbond_atom_site_label_A
_geom_hbond_distance_DH
_geom_hbond_distance_HA
_geom_hbond_distance_DA
_geom_hbond_angle_DHA
_geom_hbond_site_symmetry_A
O1 HO1 N2 1.00(3) 1.61(3) 2.603(2) 176(2) .
C8 H8 O2 0.93 2.56 3.209(3) 127.3 .
C7 H7 O2 0.93 2.44 3.260(3) 146.9 3_586
C4 H4 O1 0.93 2.62 3.397(3) 141.8 2
C12 H12 O4 0.93 2.48 3.169(3) 131.2 2_535
C11 H11 O4 0.93 2.82 3.328(3) 115.4 2_535

loop_
_geom_torsion_atom_site_label_1
_geom_torsion_atom_site_label_2
_geom_torsion_atom_site_label_3
_geom_torsion_atom_site_label_4
_geom_torsion
_geom_torsion_site_symmetry_1
_geom_torsion_site_symmetry_4
O2 C1 C2 C7 5.3(3) . .
O1 C1 C2 C7 -173.9(2) . .
O2 C1 C2 C3 -175.5(2) . .
O1 C1 C2 C3 5.4(3) . .
C7 C2 C3 C4 -0.2(3) . .
C1 C2 C3 C4 -179.4(2) . .
C2 C3 C4 C5 -0.3(3) . .
C3 C4 C5 C6 0.6(3) . .
C3 C4 C5 N1 -179.6(2) . .
O4 N1 C5 C6 175.1(2) . .
O3 N1 C5 C6 -4.2(3) . .
O4 N1 C5 C4 -4.8(3) . .
O3 N1 C5 C4 176.0(2) . .
C4 C5 C6 C7 -0.4(3) . .
N1 C5 C6 C7 179.8(2) . .
C5 C6 C7 C2 -0.1(3) . .
C3 C2 C7 C6 0.3(3) . .
C1 C2 C7 C6 179.6(2) . .
C12 N2 C8 C9 0.8(4) . .
N2 C8 C9 C10 -0.3(4) . .
C8 C9 C10 C11 -0.7(4) . .
C8 C9 C10 C10 -179.7(3) . 3_666
C9 C10 C11 C12 1.2(3) . .
C10 C10 C11 C12 -179.8(2) 3_666 .
C8 N2 C12 C11 -0.2(4) . .
C10 C11 C12 N2 -0.8(4) . .
